data_1511459
loop_
_publ_author_name
'Muehlberg, M.'
'Held, P.'
'Burianek, M.'

_publ_section_title
;
 Improved single crystal growth of the boron sillenite "Bi24 B2 O39" and
 investigation of the crystal structure
;
_journal_name_full 'Crystal Research and Technology'
_journal_page_first 785
_journal_page_last 796
_journal_paper_doi 10.1002/1521-4079(200208)37:8<785::AID-CRAT785>3.0.CO;2-R
_journal_volume 37
_journal_year 2002
_chemical_formula_sum 'B Bi24.5 O38.25'
_chemical_name_systematic 'Bi24.5 B O38.25'
_space_group_IT_number 197
_symmetry_space_group_name_Hall 'I 2 2 3'
_symmetry_space_group_name_H-M 'I 2 3'
_cell_angle_alpha 90
_cell_angle_beta 90
_cell_angle_gamma 90
_cell_formula_units_Z 1
_cell_length_a 10.123
_cell_length_b 10.123
_cell_length_c 10.123
_cell_volume 1037.356
_citation_journal_id_ASTM CRTEDF
_cod_data_source_file boron0-1_87.cif
_cod_data_source_block B1Bi24.5O38.25
_cod_original_formula_sum 'B1 Bi24.5 O38.25'
_cod_database_code 1511459

loop_
_symmetry_equiv_pos_as_xyz
x,y,z
-x,-y,z
x,-y,-z
-x,y,-z
z,x,y
-z,-x,y
z,-x,-y
-z,x,-y
y,z,x
y,-z,-x
-y,z,-x
-y,-z,x
x+1/2,y+1/2,z+1/2
-x+1/2,-y+1/2,z+1/2
x+1/2,-y+1/2,-z+1/2
-x+1/2,y+1/2,-z+1/2
z+1/2,x+1/2,y+1/2
-z+1/2,-x+1/2,y+1/2
z+1/2,-x+1/2,-y+1/2
-z+1/2,x+1/2,-y+1/2
y+1/2,z+1/2,x+1/2
y+1/2,-z+1/2,-x+1/2
-y+1/2,z+1/2,-x+1/2
-y+1/2,-z+1/2,x+1/2

loop_
_atom_site_label
_atom_site_type_symbol
_atom_site_fract_x
_atom_site_fract_y
_atom_site_fract_z
_atom_site_occupancy
_atom_site_U_iso_or_equiv
O1 O-2 0.868 0.75 0.518 1 0.0
B1 B+3 0 0 0 0.5 0.0
O3 O-2 0.086 0.086 0.086 0.78 0.0
O2 O-2 0.806 0.806 0.806 1 0.0
Bi1 Bi+3 0.82409 0.6822 0.98415 1 0.0
Bi2 Bi+3 0.021 0.021 0.021 0.06 0.0
